data_4037314
loop_
_publ_author_name
'Liu, Jing'
'Wei, Wei'
'Zhao, Ting'
'Liu, Xuanyu'
'Wu, Jie'
'Yu, Wenquan'
'Chang, Junbiao'

_publ_section_title
;
 Iodine/Copper Iodide-Mediated C-H Functionalization: Synthesis of
 Imidazo[1,2-a]pyridines and Indoles from N-Aryl Enamines.
;
_journal_issue 19
_journal_name_full 'The Journal of organic chemistry'
_journal_page_first 9326
_journal_page_last 9336
_journal_paper_doi 10.1021/acs.joc.6b01960
_journal_volume 81
_journal_year 2016
_chemical_formula_sum 'C19 H17 N O'
_chemical_formula_weight 275.34
_space_group_IT_number 61
_space_group_name_Hall '-P 2ac 2ab'
_space_group_name_H-M_alt 'P b c a'
_symmetry_cell_setting orthorhombic
_symmetry_space_group_name_H-M 'P b c a'
_atom_sites_solution_hydrogens geom
_atom_sites_solution_primary direct
_atom_sites_solution_secondary difmap
_audit_creation_method SHELXL-97
_cell_angle_alpha 90.00
_cell_angle_beta 90.00
_cell_angle_gamma 90.00
_cell_formula_units_Z 8
_cell_length_a 8.6368(2)
_cell_length_b 12.3637(3)
_cell_length_c 27.5206(7)
_cell_measurement_reflns_used 9159
_cell_measurement_temperature 270(2)
_cell_measurement_theta_max 27.41
_cell_measurement_theta_min 2.97
_cell_volume 2938.73(12)
_computing_cell_refinement 'Bruker SMART'
_computing_data_collection 'Bruker SMART'
_computing_data_reduction 'Bruker SAINT'
_computing_molecular_graphics 'Bruker SHELXTL'
_computing_publication_material 'Bruker SHELXTL'
_computing_structure_refinement 'Bruker SHELXTL'
_computing_structure_solution 'Bruker SHELXTL'
_diffrn_ambient_temperature 270(2)
_diffrn_measured_fraction_theta_full 0.995
_diffrn_measured_fraction_theta_max 0.995
_diffrn_measurement_device_type 'CCD area detector'
_diffrn_measurement_method 'phi and omega scans'
_diffrn_radiation_monochromator graphite
_diffrn_radiation_source 'fine-focus sealed tube'
_diffrn_radiation_type MoK\a
_diffrn_radiation_wavelength 0.71073
_diffrn_reflns_av_R_equivalents 0.0427
_diffrn_reflns_av_sigmaI/netI 0.0141
_diffrn_reflns_limit_h_max 11
_diffrn_reflns_limit_h_min -11
_diffrn_reflns_limit_k_max 16
_diffrn_reflns_limit_k_min -16
_diffrn_reflns_limit_l_max 35
_diffrn_reflns_limit_l_min -35
_diffrn_reflns_number 52144
_diffrn_reflns_theta_full 27.55
_diffrn_reflns_theta_max 27.55
_diffrn_reflns_theta_min 2.97
_exptl_absorpt_coefficient_mu 0.077
_exptl_absorpt_correction_type none
_exptl_crystal_colour Colorless
_exptl_crystal_density_diffrn 1.245
_exptl_crystal_density_method 'not measured'
_exptl_crystal_description Block
_exptl_crystal_F_000 1168
_exptl_crystal_size_max 0.18
_exptl_crystal_size_mid 0.18
_exptl_crystal_size_min 0.16
_refine_diff_density_max 0.255
_refine_diff_density_min -0.198
_refine_diff_density_rms 0.039
_refine_ls_extinction_method none
_refine_ls_goodness_of_fit_ref 1.060
_refine_ls_hydrogen_treatment contr
_refine_ls_matrix_type full
_refine_ls_number_parameters 191
_refine_ls_number_reflns 3375
_refine_ls_number_restraints 0
_refine_ls_restrained_S_all 1.060
_refine_ls_R_factor_all 0.0523
_refine_ls_R_factor_gt 0.0446
_refine_ls_shift/su_max 0.001
_refine_ls_shift/su_mean 0.000
_refine_ls_structure_factor_coef Fsqd
_refine_ls_weighting_details 'calc w=1/[\s^2^(Fo^2^)+(0.0599P)^2^+1.1961P] where P=(Fo^2^+2Fc^2^)/3'
_refine_ls_weighting_scheme calc
_refine_ls_wR_factor_gt 0.1187
_refine_ls_wR_factor_ref 0.1237
_reflns_number_gt 2929
_reflns_number_total 3375
_reflns_threshold_expression >2sigma(I)
_cod_data_source_file jo6b01960_si_002.cif
_cod_data_source_block a-auto
_cod_depositor_comments
;
The following automatic conversions were performed:

data item '_symmetry_cell_setting' value 'Orthorhombic' was changed
to 'orthorhombic' in accordance with the
/home/saulius/struct/COD-crude-data/automatic-downloads/DataCite-retrospective/ACS/depositions/lib/dictionaries/cif_core.dic
dictionary named 'cif_core.dic' version 2.4.2 last updated on
2011-04-26.

Automatic conversion script
Id: cif_fix_values 6909 2019-04-08 15:41:33Z antanas 
;
_cod_original_sg_symbol_H-M 'Pbca '
_cod_database_code 4037314

loop_
_symmetry_equiv_pos_as_xyz
'x, y, z'
'x+1/2, -y+1/2, -z'
'-x, y+1/2, -z+1/2'
'-x+1/2, -y, z+1/2'
'-x, -y, -z'
'-x-1/2, y-1/2, z'
'x, -y-1/2, z-1/2'
'x-1/2, y, -z-1/2'

loop_
_atom_site_label
_atom_site_type_symbol
_atom_site_fract_x
_atom_site_fract_y
_atom_site_fract_z
_atom_site_U_iso_or_equiv
_atom_site_adp_type
_atom_site_occupancy
_atom_site_symmetry_multiplicity
_atom_site_calc_flag
_atom_site_refinement_flags
C1 C 0.92542(17) 0.66637(12) 0.48537(5) 0.0352(3) Uani 1 1 d .
H1 H 0.9942 0.6722 0.4595 0.042 Uiso 1 1 calc R
C2 C 0.82620(16) 0.57645(11) 0.48732(5) 0.0311(3) Uani 1 1 d .
C3 C 0.72730(15) 0.56479(10) 0.52654(5) 0.0276(3) Uani 1 1 d .
H6 H 0.6629 0.5047 0.5286 0.033 Uiso 1 1 calc R
C4 C 0.72440(14) 0.64367(10) 0.56305(4) 0.0238(3) Uani 1 1 d .
C5 C 0.63121(14) 0.66147(10) 0.60609(4) 0.0244(3) Uani 1 1 d .
C6 C 0.51649(14) 0.58755(10) 0.62500(4) 0.0245(3) Uani 1 1 d .
C7 C 0.38109(14) 0.62963(10) 0.65333(5) 0.0248(3) Uani 1 1 d .
C8 C 0.29655(17) 0.71745(12) 0.63635(5) 0.0342(3) Uani 1 1 d .
H16 H 0.3286 0.7539 0.6085 0.041 Uiso 1 1 calc R
C9 C 0.16473(18) 0.75082(13) 0.66076(6) 0.0417(4) Uani 1 1 d .
H15 H 0.1067 0.8084 0.6488 0.050 Uiso 1 1 calc R
C10 C 0.11934(18) 0.69868(13) 0.70278(6) 0.0429(4) Uani 1 1 d .
H2 H 0.0309 0.7213 0.7192 0.051 Uiso 1 1 calc R
C11 C 0.8278(2) 0.49527(14) 0.44656(6) 0.0436(4) Uani 1 1 d .
H3 H 0.7742 0.4310 0.4566 0.065 Uiso 1 1 calc R
H4 H 0.9329 0.4776 0.4385 0.065 Uiso 1 1 calc R
H5 H 0.7772 0.5255 0.4186 0.065 Uiso 1 1 calc R
C12 C 0.92472(17) 0.74639(12) 0.52035(5) 0.0334(3) Uani 1 1 d .
H17 H 0.9904 0.8058 0.5184 0.040 Uiso 1 1 calc R
C13 C 0.82152(15) 0.73412(10) 0.55858(5) 0.0264(3) Uani 1 1 d .
C14 C 0.67801(15) 0.76062(10) 0.62569(5) 0.0268(3) Uani 1 1 d .
C15 C 0.63035(18) 0.81546(12) 0.67075(5) 0.0374(3) Uani 1 1 d .
H11 H 0.5522 0.7769 0.6899 0.045 Uiso 1 1 calc R
C16 C 0.6203(2) 0.93688(15) 0.67327(8) 0.0588(5) Uani 1 1 d .
H8 H 0.6496 0.9776 0.6446 0.071 Uiso 1 1 calc R
H7 H 0.5361 0.9681 0.6919 0.071 Uiso 1 1 calc R
C17 C 0.7435(2) 0.88093(13) 0.70012(6) 0.0469(4) Uani 1 1 d .
H10 H 0.7350 0.8778 0.7352 0.056 Uiso 1 1 calc R
H9 H 0.8485 0.8873 0.6879 0.056 Uiso 1 1 calc R
C18 C 0.33347(16) 0.57705(11) 0.69528(5) 0.0333(3) Uani 1 1 d .
H13 H 0.3882 0.5173 0.7065 0.040 Uiso 1 1 calc R
C19 C 0.20477(19) 0.61327(13) 0.72045(6) 0.0424(4) Uani 1 1 d .
H14 H 0.1759 0.5799 0.7493 0.051 Uiso 1 1 calc R
N1 N 0.79128(13) 0.80259(9) 0.59725(4) 0.0294(3) Uani 1 1 d .
H12 H 0.8377 0.8630 0.6025 0.035 Uiso 1 1 calc R
O1 O 0.52294(11) 0.48915(7) 0.61698(4) 0.0346(2) Uani 1 1 d .

loop_
_atom_site_aniso_label
_atom_site_aniso_U_11
_atom_site_aniso_U_22
_atom_site_aniso_U_33
_atom_site_aniso_U_23
_atom_site_aniso_U_13
_atom_site_aniso_U_12
C1 0.0366(7) 0.0409(8) 0.0281(6) 0.0045(6) 0.0061(5) 0.0035(6)
C2 0.0334(7) 0.0335(7) 0.0263(6) -0.0021(5) -0.0041(5) 0.0079(6)
C3 0.0284(6) 0.0240(6) 0.0305(6) -0.0013(5) -0.0027(5) 0.0012(5)
C4 0.0234(6) 0.0219(6) 0.0262(6) 0.0019(4) -0.0010(4) 0.0003(5)
C5 0.0252(6) 0.0212(6) 0.0267(6) -0.0006(5) 0.0009(5) 0.0001(5)
C6 0.0244(6) 0.0207(6) 0.0283(6) 0.0017(5) -0.0016(5) 0.0012(5)
C7 0.0238(6) 0.0206(6) 0.0300(6) -0.0012(5) 0.0003(5) -0.0017(5)
C8 0.0368(7) 0.0312(7) 0.0347(7) 0.0054(6) 0.0033(6) 0.0068(6)
C9 0.0379(8) 0.0405(8) 0.0467(8) 0.0013(7) 0.0008(7) 0.0159(7)
C10 0.0340(8) 0.0469(9) 0.0478(9) -0.0064(7) 0.0110(7) 0.0062(7)
C11 0.0496(9) 0.0491(9) 0.0322(7) -0.0115(7) -0.0040(6) 0.0101(7)
C12 0.0336(7) 0.0320(7) 0.0345(7) 0.0040(5) 0.0053(6) -0.0051(6)
C13 0.0275(6) 0.0237(6) 0.0280(6) 0.0005(5) -0.0001(5) -0.0014(5)
C14 0.0281(6) 0.0245(6) 0.0277(6) -0.0010(5) 0.0008(5) -0.0022(5)
C15 0.0410(8) 0.0356(7) 0.0354(7) -0.0113(6) 0.0088(6) -0.0089(6)
C16 0.0694(12) 0.0403(9) 0.0668(12) -0.0212(8) 0.0122(10) 0.0104(9)
C17 0.0566(10) 0.0449(9) 0.0391(8) -0.0165(7) 0.0056(7) -0.0146(8)
C18 0.0339(7) 0.0283(7) 0.0376(7) 0.0068(5) 0.0034(6) 0.0024(6)
C19 0.0441(9) 0.0438(8) 0.0394(8) 0.0060(7) 0.0139(6) -0.0012(7)
N1 0.0317(6) 0.0232(5) 0.0332(6) -0.0036(4) 0.0027(4) -0.0077(4)
O1 0.0319(5) 0.0190(4) 0.0531(6) 0.0001(4) 0.0075(4) 0.0009(4)

loop_
_atom_type_symbol
_atom_type_description
_atom_type_scat_dispersion_real
_atom_type_scat_dispersion_imag
_atom_type_scat_source
C C 0.0033 0.0016 'International Tables Vol C Tables 4.2.6.8 and 6.1.1.4'
H H 0.0000 0.0000 'International Tables Vol C Tables 4.2.6.8 and 6.1.1.4'
N N 0.0061 0.0033 'International Tables Vol C Tables 4.2.6.8 and 6.1.1.4'
O O 0.0106 0.0060 'International Tables Vol C Tables 4.2.6.8 and 6.1.1.4'

loop_
_geom_angle_atom_site_label_1
_geom_angle_atom_site_label_2
_geom_angle_atom_site_label_3
_geom_angle
C12 C1 C2 122.54(13)
C12 C1 H1 118.7
C2 C1 H1 118.7
C3 C2 C1 119.26(12)
C3 C2 C11 121.15(13)
C1 C2 C11 119.59(13)
C2 C3 C4 119.87(12)
C2 C3 H6 120.1
C4 C3 H6 120.1
C3 C4 C13 118.78(11)
C3 C4 C5 134.61(12)
C13 C4 C5 106.41(11)
C14 C5 C6 127.85(11)
C14 C5 C4 106.72(11)
C6 C5 C4 125.39(11)
O1 C6 C5 121.78(12)
O1 C6 C7 117.98(11)
C5 C6 C7 120.18(11)
C18 C7 C8 119.36(12)
C18 C7 C6 120.10(11)
C8 C7 C6 120.42(11)
C9 C8 C7 120.11(13)
C9 C8 H16 119.9
C7 C8 H16 119.9
C10 C9 C8 120.04(14)
C10 C9 H15 120.0
C8 C9 H15 120.0
C19 C10 C9 120.11(14)
C19 C10 H2 119.9
C9 C10 H2 119.9
C2 C11 H3 109.5
C2 C11 H4 109.5
H3 C11 H4 109.5
C2 C11 H5 109.5
H3 C11 H5 109.5
H4 C11 H5 109.5
C1 C12 C13 116.96(13)
C1 C12 H17 121.5
C13 C12 H17 121.5
N1 C13 C12 129.58(12)
N1 C13 C4 107.89(11)
C12 C13 C4 122.52(12)
N1 C14 C5 108.74(11)
N1 C14 C15 120.78(12)
C5 C14 C15 130.36(12)
C14 C15 C17 121.24(13)
C14 C15 C16 120.95(14)
C17 C15 C16 58.42(12)
C14 C15 H11 114.9
C17 C15 H11 114.9
C16 C15 H11 114.9
C17 C16 C15 60.76(11)
C17 C16 H8 117.7
C15 C16 H8 117.7
C17 C16 H7 117.7
C15 C16 H7 117.7
H8 C16 H7 114.8
C16 C17 C15 60.82(12)
C16 C17 H10 117.7
C15 C17 H10 117.7
C16 C17 H9 117.7
C15 C17 H9 117.7
H10 C17 H9 114.8
C19 C18 C7 120.19(13)
C19 C18 H13 119.9
C7 C18 H13 119.9
C10 C19 C18 120.12(14)
C10 C19 H14 119.9
C18 C19 H14 119.9
C14 N1 C13 110.22(10)
C14 N1 H12 124.9
C13 N1 H12 124.9

loop_
_geom_bond_atom_site_label_1
_geom_bond_atom_site_label_2
_geom_bond_distance
C1 C12 1.380(2)
C1 C2 1.405(2)
C1 H1 0.9300
C2 C3 1.3840(19)
C2 C11 1.5053(19)
C3 C4 1.4005(17)
C3 H6 0.9300
C4 C13 1.4033(17)
C4 C5 1.4490(17)
C5 C14 1.3989(17)
C5 C6 1.4450(17)
C6 O1 1.2377(15)
C6 C7 1.4987(17)
C7 C18 1.3873(18)
C7 C8 1.3894(18)
C8 C9 1.385(2)
C8 H16 0.9300
C9 C10 1.381(2)
C9 H15 0.9300
C10 C19 1.377(2)
C10 H2 0.9300
C11 H3 0.9600
C11 H4 0.9600
C11 H5 0.9600
C12 C13 1.3872(18)
C12 H17 0.9300
C13 N1 1.3847(17)
C14 N1 1.3560(16)
C14 C15 1.4721(18)
C15 C17 1.504(2)
C15 C16 1.505(2)
C15 H11 0.9800
C16 C17 1.469(3)
C16 H8 0.9700
C16 H7 0.9700
C17 H10 0.9700
C17 H9 0.9700
C18 C19 1.384(2)
C18 H13 0.9300
C19 H14 0.9300
N1 H12 0.8600

loop_
_geom_hbond_atom_site_label_D
_geom_hbond_atom_site_label_H
_geom_hbond_atom_site_label_A
_geom_hbond_distance_DH
_geom_hbond_distance_HA
_geom_hbond_distance_DA
_geom_hbond_angle_DHA
_geom_hbond_site_symmetry_A
N1 H12 O1 0.86 2.01 2.8617(14) 170.5 6_765

loop_
_geom_torsion_atom_site_label_1
_geom_torsion_atom_site_label_2
_geom_torsion_atom_site_label_3
_geom_torsion_atom_site_label_4
_geom_torsion
C12 C1 C2 C3 -2.4(2)
C12 C1 C2 C11 176.90(14)
C1 C2 C3 C4 1.59(19)
C11 C2 C3 C4 -177.67(12)
C2 C3 C4 C13 0.78(18)
C2 C3 C4 C5 174.84(13)
C3 C4 C5 C14 -175.34(14)
C13 C4 C5 C14 -0.76(14)
C3 C4 C5 C6 6.5(2)
C13 C4 C5 C6 -178.94(12)
C14 C5 C6 O1 -152.23(13)
C4 C5 C6 O1 25.55(19)
C14 C5 C6 C7 30.55(19)
C4 C5 C6 C7 -151.67(12)
O1 C6 C7 C18 45.65(18)
C5 C6 C7 C18 -137.03(13)
O1 C6 C7 C8 -130.47(14)
C5 C6 C7 C8 46.86(17)
C18 C7 C8 C9 -1.0(2)
C6 C7 C8 C9 175.13(13)
C7 C8 C9 C10 1.8(2)
C8 C9 C10 C19 -0.2(3)
C2 C1 C12 C13 0.6(2)
C1 C12 C13 N1 -177.12(13)
C1 C12 C13 C4 1.9(2)
C3 C4 C13 N1 176.58(11)
C5 C4 C13 N1 0.98(14)
C3 C4 C13 C12 -2.59(19)
C5 C4 C13 C12 -178.19(12)
C6 C5 C14 N1 178.37(12)
C4 C5 C14 N1 0.26(14)
C6 C5 C14 C15 2.5(2)
C4 C5 C14 C15 -175.63(14)
N1 C14 C15 C17 -31.0(2)
C5 C14 C15 C17 144.50(15)
N1 C14 C15 C16 38.5(2)
C5 C14 C15 C16 -146.02(16)
C14 C15 C16 C17 -109.95(16)
C14 C15 C17 C16 109.46(17)
C8 C7 C18 C19 -1.3(2)
C6 C7 C18 C19 -177.46(13)
C9 C10 C19 C18 -2.2(3)
C7 C18 C19 C10 2.9(2)
C5 C14 N1 C13 0.37(15)
C15 C14 N1 C13 176.72(12)
C12 C13 N1 C14 178.24(14)
C4 C13 N1 C14 -0.86(15)
